data_7029925
loop_
_publ_author_name
'Zheng, Fangrui'
'Xie, Zuowei'

_publ_section_title
;
 Reaction of o-carboranes with sterically demanding N-heterocyclic
 carbene: synthesis and structural characterization of 1 : 1 adducts.
;
_journal_issue 41
_journal_name_full 'Dalton transactions (Cambridge, England : 2003)'
_journal_page_first 12907
_journal_page_last 12914
_journal_paper_doi 10.1039/c2dt31765f
_journal_volume 41
_journal_year 2012
_chemical_formula_sum 'C33 H58 B10 N2 O'
_chemical_formula_weight 606.91
_chemical_name_systematic
;
?
;
_space_group_IT_number 14
_symmetry_cell_setting monoclinic
_symmetry_space_group_name_Hall '-P 2yn'
_symmetry_space_group_name_H-M 'P 1 21/n 1'
_atom_sites_solution_hydrogens geom
_atom_sites_solution_primary direct
_atom_sites_solution_secondary difmap
_audit_creation_method SHELXL-97
_cell_angle_alpha 90.00
_cell_angle_beta 104.661(2)
_cell_angle_gamma 90.00
_cell_formula_units_Z 4
_cell_length_a 10.7151(7)
_cell_length_b 21.9112(13)
_cell_length_c 17.3089(10)
_cell_measurement_reflns_used 172
_cell_measurement_temperature 296(2)
_cell_measurement_theta_max 15
_cell_measurement_theta_min 15
_cell_volume 3931.5(4)
_computing_cell_refinement 'BRUKER KAPPA APEXII DUO DIFFACTOMETER'
_computing_data_collection 'BRUKER KAPPA APEXII DUO DIFFACTOMETER'
_computing_data_reduction 'BRUKER KAPPA APEXII DUO DIFFACTOMETER'
_computing_molecular_graphics 'SIEMENS SHELXTL'
_computing_publication_material 'SIEMENS SHELXTL'
_computing_structure_refinement 'SHELXL-97 (Sheldrick, 2008)'
_computing_structure_solution 'SHELXS-97 (Sheldrick, 2008)'
_diffrn_ambient_temperature 296(2)
_diffrn_measured_fraction_theta_full 0.999
_diffrn_measured_fraction_theta_max 0.999
_diffrn_measurement_device_type 'BRUKER KAPPA APEXII DUO DIFFACTOMETER'
_diffrn_measurement_method 'PHI & OMEGA SCAN'
_diffrn_radiation_monochromator graphite
_diffrn_radiation_source 'fine-focus sealed tube'
_diffrn_radiation_type MoK\a
_diffrn_radiation_wavelength 0.71073
_diffrn_reflns_av_R_equivalents 0.0635
_diffrn_reflns_av_sigmaI/netI 0.0439
_diffrn_reflns_limit_h_max 12
_diffrn_reflns_limit_h_min -12
_diffrn_reflns_limit_k_max 26
_diffrn_reflns_limit_k_min -26
_diffrn_reflns_limit_l_max 20
_diffrn_reflns_limit_l_min -17
_diffrn_reflns_number 40827
_diffrn_reflns_theta_full 25.25
_diffrn_reflns_theta_max 25.25
_diffrn_reflns_theta_min 1.53
_exptl_absorpt_coefficient_mu 0.056
_exptl_absorpt_correction_T_max 0.7453
_exptl_absorpt_correction_T_min 0.6792
_exptl_absorpt_correction_type multi-scan
_exptl_crystal_colour colourless
_exptl_crystal_density_diffrn 1.025
_exptl_crystal_density_method 'not measured'
_exptl_crystal_description block
_exptl_crystal_F_000 1312
_exptl_crystal_size_max 0.50
_exptl_crystal_size_mid 0.40
_exptl_crystal_size_min 0.30
_refine_diff_density_max 0.457
_refine_diff_density_min -0.457
_refine_diff_density_rms 0.041
_refine_ls_extinction_method none
_refine_ls_goodness_of_fit_ref 1.094
_refine_ls_hydrogen_treatment riding
_refine_ls_matrix_type full
_refine_ls_number_parameters 415
_refine_ls_number_reflns 7108
_refine_ls_number_restraints 2
_refine_ls_restrained_S_all 1.097
_refine_ls_R_factor_all 0.1025
_refine_ls_R_factor_gt 0.0607
_refine_ls_shift/su_max 0.001
_refine_ls_shift/su_mean 0.000
_refine_ls_structure_factor_coef Fsqd
_refine_ls_weighting_details 'calc w=1/[\s^2^(Fo^2^)+(0.0755P)^2^+1.5557P] where P=(Fo^2^+2Fc^2^)/3'
_refine_ls_weighting_scheme calc
_refine_ls_wR_factor_gt 0.1544
_refine_ls_wR_factor_ref 0.1887
_reflns_number_gt 4549
_reflns_number_total 7108
_reflns_threshold_expression >2sigma(I)
_cod_data_source_file c2dt31765f.txt
_cod_data_source_block 3a(Et2O)
_cod_depositor_comments
;
The following automatic conversions were performed:

'_symmetry_cell_setting' value 'Monoclinic' changed to 'monoclinic'
according to
/usr/data/users/saulius/automatic-downloads/retrospective/RSC/lib/dictionaries/cif_core.dic
dictionary named 'cif_core.dic' version 2.4.2 from 2011-04-26.

Automatic conversion script
Id: cif_fix_values 2281 2013-09-26 08:29:07Z andrius 
;
_cod_original_sg_symbol_H-M P2(1)/n
_cod_database_code 7029925

loop_
_symmetry_equiv_pos_as_xyz
'x, y, z'
'-x+1/2, y+1/2, -z+1/2'
'-x, -y, -z'
'x-1/2, -y-1/2, z-1/2'

loop_
_atom_site_label
_atom_site_type_symbol
_atom_site_fract_x
_atom_site_fract_y
_atom_site_fract_z
_atom_site_U_iso_or_equiv
_atom_site_adp_type
_atom_site_occupancy
_atom_site_symmetry_multiplicity
_atom_site_calc_flag
_atom_site_refinement_flags
N1 N 0.17931(17) 0.19870(7) 0.44854(10) 0.0372(4) Uani 1 1 d .
N2 N 0.25965(16) 0.27887(7) 0.51249(10) 0.0362(4) Uani 1 1 d .
C7 C 0.1910(3) 0.10636(15) 0.70486(16) 0.0782(10) Uani 1 1 d .
H7 H 0.0870 0.1105 0.6771 0.094 Uiso 1 1 calc R
C8 C 0.2388(3) 0.16337(14) 0.75134(15) 0.0648(8) Uani 1 1 d .
H8 H 0.1585 0.1956 0.7466 0.078 Uiso 1 1 calc R
C11 C 0.23070(19) 0.22012(9) 0.52276(12) 0.0346(5) Uani 1 1 d .
C12 C 0.1761(2) 0.24385(10) 0.39262(13) 0.0434(5) Uani 1 1 d .
H12A H 0.1450 0.2400 0.3376 0.052 Uiso 1 1 calc R
C13 C 0.2258(2) 0.29399(10) 0.43208(13) 0.0432(5) Uani 1 1 d .
H13A H 0.2358 0.3318 0.4100 0.052 Uiso 1 1 calc R
C14 C 0.1404(2) 0.13610(9) 0.42874(12) 0.0420(5) Uani 1 1 d .
C15 C 0.2316(3) 0.09731(10) 0.40998(14) 0.0512(6) Uani 1 1 d .
C16 C 0.1926(3) 0.03687(12) 0.39285(16) 0.0710(8) Uani 1 1 d .
H16A H 0.2497 0.0091 0.3798 0.085 Uiso 1 1 calc R
C17 C 0.0721(4) 0.01796(13) 0.39495(18) 0.0803(10) Uani 1 1 d .
H17A H 0.0488 -0.0226 0.3839 0.096 Uiso 1 1 calc R
C18 C -0.0148(3) 0.05744(13) 0.41289(16) 0.0683(8) Uani 1 1 d .
H18A H -0.0962 0.0433 0.4138 0.082 Uiso 1 1 calc R
C19 C 0.0161(2) 0.11848(11) 0.42982(14) 0.0510(6) Uani 1 1 d .
C20 C -0.0829(3) 0.16208(13) 0.44693(16) 0.0624(7) Uani 1 1 d .
H20A H -0.0411 0.2018 0.4603 0.075 Uiso 1 1 calc R
C21 C -0.1957(3) 0.17056(18) 0.3732(2) 0.0929(11) Uani 1 1 d .
H21A H -0.1636 0.1847 0.3293 0.139 Uiso 1 1 calc R
H21B H -0.2549 0.2000 0.3846 0.139 Uiso 1 1 calc R
H21C H -0.2393 0.1323 0.3594 0.139 Uiso 1 1 calc R
C22 C -0.1332(3) 0.14150(19) 0.51757(19) 0.0943(11) Uani 1 1 d .
H22A H -0.0621 0.1367 0.5638 0.141 Uiso 1 1 calc R
H22B H -0.1774 0.1032 0.5052 0.141 Uiso 1 1 calc R
H22C H -0.1918 0.1716 0.5283 0.141 Uiso 1 1 calc R
C23 C 0.3642(3) 0.11833(13) 0.40705(16) 0.0617(7) Uani 1 1 d .
H23A H 0.3783 0.1585 0.4326 0.074 Uiso 1 1 calc R
C24 C 0.3729(4) 0.1263(2) 0.3212(2) 0.1094(13) Uani 1 1 d .
H24A H 0.3058 0.1533 0.2936 0.164 Uiso 1 1 calc R
H24B H 0.3630 0.0874 0.2949 0.164 Uiso 1 1 calc R
H24C H 0.4554 0.1433 0.3209 0.164 Uiso 1 1 calc R
C25 C 0.4716(3) 0.07656(16) 0.4523(2) 0.0919(11) Uani 1 1 d .
H25A H 0.4660 0.0725 0.5065 0.138 Uiso 1 1 calc R
H25B H 0.5537 0.0937 0.4516 0.138 Uiso 1 1 calc R
H25C H 0.4627 0.0371 0.4273 0.138 Uiso 1 1 calc R
C26 C 0.3126(2) 0.32246(9) 0.57508(12) 0.0398(5) Uani 1 1 d .
C27 C 0.2274(3) 0.35540(11) 0.60759(15) 0.0525(6) Uani 1 1 d .
C28 C 0.2815(3) 0.39804(13) 0.66568(18) 0.0732(9) Uani 1 1 d .
H28A H 0.2278 0.4210 0.6891 0.088 Uiso 1 1 calc R
C29 C 0.4114(4) 0.40714(14) 0.68925(18) 0.0791(9) Uani 1 1 d .
H29A H 0.4449 0.4359 0.7285 0.095 Uiso 1 1 calc R
C30 C 0.4926(3) 0.37453(13) 0.65600(17) 0.0677(8) Uani 1 1 d .
H30A H 0.5809 0.3816 0.6727 0.081 Uiso 1 1 calc R
C31 C 0.4459(2) 0.33058(10) 0.59735(14) 0.0479(6) Uani 1 1 d .
C32 C 0.5373(2) 0.29582(12) 0.55973(17) 0.0610(7) Uani 1 1 d .
H32A H 0.4887 0.2623 0.5285 0.073 Uiso 1 1 calc R
C33 C 0.5878(4) 0.33612(18) 0.5026(2) 0.0980(11) Uani 1 1 d .
H33A H 0.5164 0.3528 0.4631 0.147 Uiso 1 1 calc R
H33B H 0.6405 0.3122 0.4767 0.147 Uiso 1 1 calc R
H33C H 0.6383 0.3687 0.5319 0.147 Uiso 1 1 calc R
C34 C 0.6490(3) 0.26766(17) 0.6229(2) 0.0948(11) Uani 1 1 d .
H34A H 0.6152 0.2418 0.6575 0.142 Uiso 1 1 calc R
H34B H 0.6997 0.2996 0.6538 0.142 Uiso 1 1 calc R
H34C H 0.7022 0.2440 0.5971 0.142 Uiso 1 1 calc R
C35 C 0.0825(3) 0.34630(14) 0.58273(18) 0.0699(8) Uani 1 1 d .
H35A H 0.0650 0.3121 0.5451 0.084 Uiso 1 1 calc R
C36 C 0.0127(4) 0.4022(2) 0.5394(3) 0.1146(14) Uani 1 1 d .
H36A H -0.0785 0.3947 0.5244 0.172 Uiso 1 1 calc R
H36B H 0.0424 0.4101 0.4925 0.172 Uiso 1 1 calc R
H36C H 0.0304 0.4370 0.5743 0.172 Uiso 1 1 calc R
C37 C 0.0315(4) 0.3291(2) 0.6536(3) 0.1239(16) Uani 1 1 d .
H37A H 0.0755 0.2933 0.6786 0.186 Uiso 1 1 calc R
H37B H -0.0593 0.3209 0.6359 0.186 Uiso 1 1 calc R
H37C H 0.0458 0.3621 0.6912 0.186 Uiso 1 1 calc R
C38 C 0.3005(6) 0.4803(2) 0.4601(5) 0.189(3) Uani 1 1 d D
H38A H 0.2886 0.5221 0.4733 0.283 Uiso 1 1 calc R
H38B H 0.3736 0.4636 0.4982 0.283 Uiso 1 1 calc R
H38C H 0.2247 0.4572 0.4612 0.283 Uiso 1 1 calc R
C39 C 0.3229(7) 0.4771(3) 0.3788(5) 0.201(4) Uani 1 1 d D
H39A H 0.2503 0.4951 0.3405 0.241 Uiso 1 1 calc R
H39B H 0.3996 0.5002 0.3777 0.241 Uiso 1 1 calc R
C40 C 0.3588(7) 0.4091(4) 0.2804(4) 0.207(4) Uani 1 1 d D
H40A H 0.4328 0.4331 0.2760 0.248 Uiso 1 1 calc R
H40B H 0.2839 0.4236 0.2405 0.248 Uiso 1 1 calc R
C41 C 0.3818(6) 0.3432(4) 0.2662(4) 0.209(4) Uani 1 1 d D
H41A H 0.3955 0.3383 0.2139 0.314 Uiso 1 1 calc R
H41B H 0.3080 0.3197 0.2702 0.314 Uiso 1 1 calc R
H41C H 0.4566 0.3292 0.3055 0.314 Uiso 1 1 calc R
B1 B 0.4346(4) 0.08345(17) 0.78766(19) 0.0767(11) Uani 1 1 d .
H1 H 0.5056 0.0565 0.8314 0.092 Uiso 1 1 calc R
B2 B 0.2972(5) 0.05104(18) 0.7198(2) 0.0999(16) Uani 1 1 d .
H2 H 0.2746 0.0020 0.7180 0.120 Uiso 1 1 calc R
B3 B 0.2803(4) 0.09642(19) 0.7997(2) 0.0832(12) Uani 1 1 d .
H3 H 0.2485 0.0783 0.8509 0.100 Uiso 1 1 calc R
B4 B 0.3877(3) 0.15752(15) 0.80723(18) 0.0624(8) Uani 1 1 d .
H4 H 0.4264 0.1806 0.8647 0.075 Uiso 1 1 calc R
B5 B 0.4804(3) 0.14732(15) 0.73873(18) 0.0592(8) Uani 1 1 d .
H5 H 0.5813 0.1629 0.7533 0.071 Uiso 1 1 calc R
B6 B 0.4250(4) 0.07976(15) 0.6842(2) 0.0749(10) Uani 1 1 d .
H6 H 0.4880 0.0486 0.6616 0.090 Uiso 1 1 calc R
B9 B 0.3468(3) 0.19979(13) 0.71292(16) 0.0493(7) Uani 1 1 d .
H9 H 0.3480 0.2499 0.7163 0.059 Uiso 1 1 calc R
B10 B 0.3855(3) 0.15181(12) 0.63918(16) 0.0491(7) Uani 1 1 d .
H10 H 0.4340 0.1652 0.5929 0.059 Uiso 1 1 calc R
B11 B 0.2603(4) 0.09661(14) 0.62921(18) 0.0703(10) Uani 1 1 d .
H11 H 0.2017 0.0750 0.5746 0.084 Uiso 1 1 calc R
B12 B 0.2359(3) 0.18460(12) 0.60567(15) 0.0444(6) Uani 1 1 d .
H12 H 0.1405 0.2059 0.5838 0.053 Uiso 1 1 calc R
O1 O 0.3384(3) 0.41632(16) 0.3573(2) 0.1281(11) Uani 1 1 d .

loop_
_atom_site_aniso_label
_atom_site_aniso_U_11
_atom_site_aniso_U_22
_atom_site_aniso_U_33
_atom_site_aniso_U_23
_atom_site_aniso_U_13
_atom_site_aniso_U_12
N1 0.0448(10) 0.0320(9) 0.0321(9) -0.0005(7) 0.0048(8) -0.0048(8)
N2 0.0409(10) 0.0309(9) 0.0356(9) -0.0027(7) 0.0078(8) -0.0060(7)
C7 0.0744(19) 0.102(2) 0.0457(16) 0.0280(16) -0.0080(14) -0.0439(18)
C8 0.0601(17) 0.090(2) 0.0417(14) 0.0122(14) 0.0073(12) -0.0106(15)
C11 0.0347(11) 0.0338(11) 0.0335(11) -0.0031(9) 0.0054(9) -0.0042(9)
C12 0.0595(15) 0.0374(12) 0.0308(11) 0.0033(9) 0.0066(10) -0.0024(10)
C13 0.0557(14) 0.0343(11) 0.0379(12) 0.0069(10) 0.0090(10) -0.0022(10)
C14 0.0595(14) 0.0322(11) 0.0288(11) -0.0015(9) 0.0007(10) -0.0081(10)
C15 0.0753(17) 0.0383(13) 0.0360(12) -0.0007(10) 0.0066(12) 0.0008(12)
C16 0.107(3) 0.0405(15) 0.0592(17) -0.0108(13) 0.0085(16) 0.0035(16)
C17 0.120(3) 0.0395(15) 0.068(2) -0.0097(14) -0.0001(19) -0.0215(18)
C18 0.083(2) 0.0568(17) 0.0552(16) -0.0025(13) -0.0012(15) -0.0334(16)
C19 0.0601(15) 0.0495(14) 0.0373(13) -0.0010(11) 0.0012(11) -0.0178(12)
C20 0.0518(15) 0.0691(17) 0.0629(17) -0.0015(14) 0.0079(13) -0.0149(13)
C21 0.078(2) 0.114(3) 0.079(2) 0.022(2) 0.0047(18) 0.007(2)
C22 0.076(2) 0.140(3) 0.068(2) 0.013(2) 0.0191(17) -0.001(2)
C23 0.0700(18) 0.0578(16) 0.0573(16) -0.0011(13) 0.0159(14) 0.0108(14)
C24 0.108(3) 0.155(4) 0.073(2) 0.019(2) 0.036(2) 0.004(3)
C25 0.095(3) 0.090(2) 0.088(2) 0.0008(19) 0.019(2) 0.034(2)
C26 0.0500(13) 0.0315(11) 0.0368(12) -0.0038(9) 0.0090(10) -0.0098(9)
C27 0.0639(16) 0.0447(13) 0.0526(15) -0.0099(11) 0.0211(13) -0.0060(12)
C28 0.094(2) 0.0633(18) 0.0688(19) -0.0296(15) 0.0326(17) -0.0133(16)
C29 0.102(3) 0.0702(19) 0.0632(19) -0.0339(15) 0.0184(18) -0.0309(18)
C30 0.0659(18) 0.0664(18) 0.0643(18) -0.0121(15) 0.0044(15) -0.0303(15)
C31 0.0514(14) 0.0411(13) 0.0486(14) 0.0001(11) 0.0079(11) -0.0115(11)
C32 0.0483(15) 0.0571(16) 0.0761(19) -0.0051(14) 0.0129(13) -0.0076(12)
C33 0.095(3) 0.111(3) 0.104(3) 0.013(2) 0.053(2) 0.002(2)
C34 0.0604(19) 0.100(3) 0.116(3) 0.011(2) 0.0081(19) 0.0082(18)
C35 0.0616(17) 0.0743(19) 0.079(2) -0.0226(16) 0.0274(15) 0.0014(15)
C36 0.089(3) 0.128(3) 0.118(3) 0.004(3) 0.010(2) 0.023(2)
C37 0.086(3) 0.174(4) 0.128(3) 0.011(3) 0.058(3) -0.013(3)
C38 0.163(6) 0.083(3) 0.323(11) 0.006(5) 0.067(6) -0.018(3)
C39 0.176(6) 0.131(5) 0.290(10) 0.110(6) 0.048(6) -0.046(4)
C40 0.189(7) 0.305(11) 0.127(5) 0.090(7) 0.040(5) -0.099(8)
C41 0.133(5) 0.401(13) 0.110(4) -0.043(7) 0.062(4) -0.115(8)
B1 0.100(3) 0.071(2) 0.0444(18) 0.0152(16) -0.0093(18) -0.002(2)
B2 0.167(4) 0.062(2) 0.050(2) 0.0186(17) -0.009(2) -0.048(3)
B3 0.098(3) 0.099(3) 0.0418(18) 0.0241(18) -0.0025(18) -0.038(2)
B4 0.071(2) 0.072(2) 0.0366(15) 0.0042(14) 0.0006(14) -0.0154(17)
B5 0.0545(18) 0.070(2) 0.0458(17) 0.0059(15) -0.0010(14) -0.0031(15)
B6 0.114(3) 0.0519(19) 0.0509(19) 0.0079(15) 0.0059(19) 0.0159(19)
B9 0.0580(17) 0.0484(15) 0.0395(15) -0.0009(12) 0.0087(13) -0.0071(13)
B10 0.0575(17) 0.0457(15) 0.0414(15) 0.0013(12) 0.0073(13) -0.0022(13)
B11 0.103(3) 0.0550(18) 0.0395(16) 0.0062(14) -0.0067(17) -0.0340(18)
B12 0.0499(15) 0.0425(14) 0.0358(14) 0.0026(11) 0.0014(12) -0.0113(12)
O1 0.103(2) 0.136(3) 0.138(3) 0.067(2) 0.0174(18) -0.0337(18)

loop_
_atom_type_symbol
_atom_type_description
_atom_type_scat_dispersion_real
_atom_type_scat_dispersion_imag
_atom_type_scat_source
C C 0.0033 0.0016 'International Tables Vol C Tables 4.2.6.8 and 6.1.1.4'
H H 0.0000 0.0000 'International Tables Vol C Tables 4.2.6.8 and 6.1.1.4'
B B 0.0013 0.0007 'International Tables Vol C Tables 4.2.6.8 and 6.1.1.4'
N N 0.0061 0.0033 'International Tables Vol C Tables 4.2.6.8 and 6.1.1.4'
O O 0.0106 0.0060 'International Tables Vol C Tables 4.2.6.8 and 6.1.1.4'

loop_
_geom_angle_atom_site_label_1
_geom_angle_atom_site_label_2
_geom_angle_atom_site_label_3
_geom_angle
C11 N1 C12 110.56(17)
C11 N1 C14 125.36(17)
C12 N1 C14 123.96(17)
C11 N2 C13 110.50(17)
C11 N2 C26 126.27(17)
C13 N2 C26 123.16(17)
C8 C7 B2 113.7(2)
C8 C7 B11 111.5(2)
B2 C7 B11 66.5(2)
C8 C7 B3 63.6(2)
B2 C7 B3 63.4(2)
B11 C7 B3 119.3(3)
C7 C8 B4 113.4(3)
C7 C8 B9 111.1(2)
B4 C8 B9 66.85(18)
C7 C8 B3 63.6(2)
B4 C8 B3 63.1(2)
B9 C8 B3 119.2(2)
N2 C11 N1 105.02(17)
N2 C11 B12 128.20(18)
N1 C11 B12 126.23(18)
C13 C12 N1 107.23(18)
C12 C13 N2 106.68(18)
C19 C14 C15 124.3(2)
C19 C14 N1 118.6(2)
C15 C14 N1 117.1(2)
C14 C15 C16 116.0(3)
C14 C15 C23 123.0(2)
C16 C15 C23 121.1(3)
C17 C16 C15 121.0(3)
C18 C17 C16 121.2(3)
C17 C18 C19 121.3(3)
C18 C19 C14 116.2(3)
C18 C19 C20 120.5(2)
C14 C19 C20 123.3(2)
C19 C20 C22 112.2(2)
C19 C20 C21 111.0(2)
C22 C20 C21 109.9(2)
C15 C23 C25 113.3(2)
C15 C23 C24 111.0(2)
C25 C23 C24 110.2(3)
C27 C26 C31 123.7(2)
C27 C26 N2 118.2(2)
C31 C26 N2 118.13(19)
C28 C27 C26 116.5(2)
C28 C27 C35 120.3(2)
C26 C27 C35 123.2(2)
C29 C28 C27 121.5(3)
C30 C29 C28 120.7(3)
C29 C30 C31 121.3(3)
C26 C31 C30 116.3(2)
C26 C31 C32 123.2(2)
C30 C31 C32 120.5(2)
C31 C32 C33 111.3(2)
C31 C32 C34 111.7(2)
C33 C32 C34 110.8(3)
C37 C35 C27 111.0(3)
C37 C35 C36 111.4(3)
C27 C35 C36 111.9(3)
O1 C39 C38 110.7(5)
O1 C40 C41 109.5(5)
B3 B1 B4 60.0(2)
B3 B1 B5 108.4(3)
B4 B1 B5 59.27(19)
B3 B1 B6 108.3(3)
B4 B1 B6 106.9(2)
B5 B1 B6 60.24(19)
B3 B1 B2 59.5(3)
B4 B1 B2 105.4(3)
B5 B1 B2 106.4(2)
B6 B1 B2 59.2(2)
C7 B2 B3 59.8(2)
C7 B2 B6 104.6(2)
B3 B2 B6 108.7(3)
C7 B2 B1 103.5(3)
B3 B2 B1 59.1(2)
B6 B2 B1 60.0(2)
C7 B2 B11 57.7(2)
B3 B2 B11 109.0(3)
B6 B2 B11 61.2(2)
B1 B2 B11 108.2(2)
C8 B3 C7 52.77(17)
C8 B3 B1 102.8(2)
C7 B3 B1 103.0(3)
C8 B3 B4 57.22(18)
C7 B3 B4 100.0(2)
B1 B3 B4 60.4(2)
C8 B3 B2 99.7(2)
C7 B3 B2 56.8(2)
B1 B3 B2 61.4(3)
B4 B3 B2 107.2(3)
C8 B4 B5 104.1(2)
C8 B4 B3 59.6(2)
B5 B4 B3 109.2(3)
C8 B4 B1 103.9(2)
B5 B4 B1 60.7(2)
B3 B4 B1 59.6(2)
C8 B4 B9 57.28(16)
B5 B4 B9 60.50(17)
B3 B4 B9 108.4(2)
B1 B4 B9 108.1(2)
B4 B5 B1 60.0(2)
B4 B5 B10 111.7(2)
B1 B5 B10 110.5(2)
B4 B5 B6 107.3(2)
B1 B5 B6 59.90(19)
B10 B5 B6 59.73(17)
B4 B5 B9 62.16(18)
B1 B5 B9 108.9(2)
B10 B5 B9 59.86(16)
B6 B5 B9 105.2(2)
B2 B6 B10 110.8(3)
B2 B6 B1 60.8(2)
B10 B6 B1 110.6(2)
B2 B6 B5 107.4(3)
B10 B6 B5 59.95(17)
B1 B6 B5 59.86(19)
B2 B6 B11 61.1(2)
B10 B6 B11 59.61(17)
B1 B6 B11 108.7(3)
B5 B6 B11 105.0(2)
C8 B9 B10 108.2(2)
C8 B9 B5 100.5(2)
B10 B9 B5 59.12(16)
C8 B9 B4 55.86(16)
B10 B9 B4 107.1(2)
B5 B9 B4 57.34(17)
C8 B9 B12 88.92(17)
B10 B9 B12 54.35(15)
B5 B9 B12 112.26(19)
B4 B9 B12 135.1(2)
B12 B10 B6 128.5(2)
B12 B10 B5 127.6(2)
B6 B10 B5 60.32(18)
B12 B10 B9 68.20(16)
B6 B10 B9 106.5(2)
B5 B10 B9 61.02(17)
B12 B10 B11 68.65(18)
B6 B10 B11 61.7(2)
B5 B10 B11 106.9(2)
B9 B10 B11 99.4(2)
C7 B11 B10 108.0(2)
C7 B11 B2 55.8(2)
B10 B11 B2 107.2(2)
C7 B11 B6 100.4(2)
B10 B11 B6 58.66(18)
B2 B11 B6 57.7(2)
C7 B11 B12 88.6(2)
B10 B11 B12 54.13(14)
B2 B11 B12 134.7(2)
B6 B11 B12 111.5(2)
C11 B12 B10 108.67(19)
C11 B12 B9 129.27(18)
B10 B12 B9 57.45(15)
C11 B12 B11 128.7(2)
B10 B12 B11 57.22(17)
B9 B12 B11 87.35(16)
C39 O1 C40 114.4(5)

loop_
_geom_bond_atom_site_label_1
_geom_bond_atom_site_label_2
_geom_bond_distance
N1 C11 1.348(3)
N1 C12 1.378(3)
N1 C14 1.449(3)
N2 C11 1.347(2)
N2 C13 1.387(3)
N2 C26 1.448(3)
C7 C8 1.504(4)
C7 B2 1.638(6)
C7 B11 1.674(5)
C7 B3 1.692(4)
C8 B4 1.648(4)
C8 B9 1.675(4)
C8 B3 1.692(5)
C11 B12 1.621(3)
C12 C13 1.332(3)
C14 C19 1.391(3)
C14 C15 1.394(3)
C15 C16 1.397(3)
C15 C23 1.507(4)
C16 C17 1.366(4)
C17 C18 1.363(4)
C18 C19 1.391(3)
C19 C20 1.511(4)
C20 C22 1.524(4)
C20 C21 1.531(4)
C23 C25 1.522(4)
C23 C24 1.523(4)
C26 C27 1.390(3)
C26 C31 1.393(3)
C27 C28 1.387(4)
C27 C35 1.516(4)
C28 C29 1.362(4)
C29 C30 1.361(4)
C30 C31 1.397(3)
C31 C32 1.513(4)
C32 C33 1.523(4)
C32 C34 1.532(4)
C35 C37 1.511(4)
C35 C36 1.529(5)
C38 C39 1.488(7)
C39 O1 1.403(8)
C40 O1 1.410(8)
C40 C41 1.497(7)
B1 B3 1.742(6)
B1 B4 1.757(5)
B1 B5 1.768(5)
B1 B6 1.769(5)
B1 B2 1.783(5)
B2 B3 1.750(6)
B2 B6 1.754(6)
B2 B11 1.816(4)
B3 B4 1.749(5)
B4 B5 1.743(5)
B4 B9 1.831(4)
B5 B10 1.768(4)
B5 B6 1.775(5)
B5 B9 1.802(4)
B6 B10 1.764(4)
B6 B11 1.819(5)
B9 B10 1.782(4)
B9 B12 1.963(4)
B10 B12 1.718(4)
B10 B11 1.782(4)
B11 B12 1.974(4)
